data_7132841
loop_
_publ_author_name
'Koyama, Ryosei'
'Anada, Masahiro'
'Sueki, Shunsuke'
'Makino, Kosho'
'Kojima, Tatsuhiro'
'Kawasaki-Takasuka, Tomoko'
'Mori, Keiji'

_publ_section_title
;
 Divergent synthesis of multi-substituted phenanthrenes <i>via</i> an
 internal redox reaction/ring expansion sequence.
;
_journal_issue 28
_journal_name_full 'Chemical communications (Cambridge, England)'
_journal_page_first 3822
_journal_page_last 3825
_journal_paper_doi 10.1039/d4cc00797b
_journal_volume 60
_journal_year 2024
_chemical_formula_moiety 'C20 H26 O4'
_chemical_formula_sum 'C20 H26 O4'
_chemical_formula_weight 330.41
_space_group_crystal_system monoclinic
_space_group_IT_number 15
_space_group_name_Hall '-I 2ya'
_space_group_name_H-M_alt 'I 1 2/a 1'
_atom_sites_solution_hydrogens geom
_atom_sites_solution_primary dual
_audit_creation_date 2023-09-20
_audit_creation_method
;
Olex2 1.5-ac5-024
(compiled 2022.04.12 svn.rca3783a0 for Rigaku Oxford Diffraction, GUI svn.r6498)
;
_audit_update_record
;
2024-01-09 deposited with the CCDC.	2024-03-11 downloaded from the CCDC.
;
_cell_angle_alpha 90
_cell_angle_beta 91.1990(10)
_cell_angle_gamma 90
_cell_formula_units_Z 8
_cell_length_a 10.10830(10)
_cell_length_b 14.7871(2)
_cell_length_c 22.9034(2)
_cell_measurement_reflns_used 7044
_cell_measurement_temperature 100.00(16)
_cell_measurement_theta_max 68.0520
_cell_measurement_theta_min 3.5450
_cell_volume 3422.68(6)
_computing_cell_refinement 'CrysAlisPro 1.171.42.88a (Rigaku OD, 2023)'
_computing_data_collection 'CrysAlisPro 1.171.42.88a (Rigaku OD, 2023)'
_computing_data_reduction 'CrysAlisPro 1.171.42.88a (Rigaku OD, 2023)'
_computing_molecular_graphics 'Olex2 1.5-ac5-024 (Dolomanov et al., 2009)'
_computing_publication_material 'Olex2 1.5-ac5-024 (Dolomanov et al., 2009)'
_computing_structure_refinement 'SHELXL 2018/3 (Sheldrick, 2015)'
_computing_structure_solution 'SHELXT 2018/2 (Sheldrick, 2018)'
_diffrn_ambient_environment N~2~
_diffrn_ambient_temperature 100.00(16)
_diffrn_detector 'Rigaku HyPix-Bantam area detector'
_diffrn_detector_area_resol_mean 10.0
_diffrn_detector_type 'HPC area detector'
_diffrn_measured_fraction_theta_full 0.997
_diffrn_measured_fraction_theta_max 0.994
_diffrn_measurement_details
;
List of Runs (angles in degrees, time in seconds):

  # Type    Start    End  Width  t~exp~   \w     \q     \k     \f   Frames
#--------------------------------------------------------------------------
  1  \w    -42.00 -16.00   0.50    0.20    --  -80.25  42.00 120.00   52
  2  \w    -28.00  23.00   0.50    0.20    --  -42.87  32.00 -30.00  102
  3  \w    -68.00 -16.00   0.50    0.20    --  -80.25  59.00 -60.00  104
  4  \w    -47.00 -14.00   0.50    0.20    --  -80.25  42.00-180.00   66
  5  \w    -28.00  20.00   0.50    0.20    --  -42.87  21.00-150.00   96
  6  \w    -17.00   9.00   0.50    0.20    --  -42.87  11.00-120.00   52
  7  \w    -28.00  21.00   0.50    0.20    --  -42.87  21.00 -90.00   98
  8  \w    -24.00  30.00   0.50    0.20    --  -42.87  11.00 150.00  108
  9  \w    -57.00  19.00   0.50    0.20    --  -42.87 101.00 -48.00  152
 10  \w   -103.00 -64.00   0.50    0.20    --  -42.87-138.00 150.00   78
 11  \w   -149.00-116.00   0.50    0.20    --  -80.25-101.00-152.00   66
 12  \w    -75.00 -47.00   0.50    0.20    --  -80.25 101.00 -48.00   56
 13  \w     26.00  53.00   0.50    0.20    --   42.87-101.00-152.00   54
 14  \w     85.00 122.00   0.50    0.20    --   94.32 -87.00-120.00   74
 15  \w     59.00 106.00   0.50    0.20    --   94.32-101.00-152.00   94
 16  \w     26.00  74.00   0.50    0.20    --   94.32 -87.00-120.00   96
 17  \w     77.00 103.00   0.50    0.20    --   94.32 -96.00 120.00   52
 18  \w     25.00  69.00   0.50    0.20    --   94.32 -96.00 120.00   88
 19  \w     -1.00  24.00   0.50    0.20    --   42.87 -11.00 150.00   50
 20  \w     30.00  61.00   0.50    0.20    --   94.32 -59.00 150.00   62
 21  \w     28.00  53.00   0.50    0.20    --   94.32 -59.00 120.00   50
 22  \w     28.00  53.00   0.50    0.20    --   94.32 -59.00  60.00   50
 23  \w     29.00  61.00   0.50    0.20    --   94.32 -59.00 -60.00   64
 24  \w     29.00  55.00   0.50    0.20    --   94.32 -50.00 -60.00   52
 25  \w     37.00  63.00   0.50    0.20    --   94.32 -59.00 -90.00   52
 26  \w     48.00  80.00   0.50    0.20    --   94.32 -68.00-120.00   64
 27  \w     36.00  61.00   0.50    0.20    --   94.32 -59.00-180.00   50
 28  \w     28.00  53.00   0.50    0.20    --   94.32 -50.00-120.00   50
 29  \w     28.00  53.00   0.50    0.20    --   94.32 -50.00 -30.00   50
 30  \w     28.00  53.00   0.50    0.20    --   94.32 -50.00  30.00   50
 31  \w     28.00  53.00   0.50    0.20    --   94.32 -50.00  60.00   50
 32  \w     28.00  53.00   0.50    0.20    --   94.32 -50.00 120.00   50
 33  \w     28.00  55.00   0.50    0.20    --   94.32 -50.00  90.00   54
 34  \w     88.00 161.00   0.50    0.20    --   94.32  25.00 -30.00  146
 35  \w     82.00 161.00   0.50    0.20    --   94.32  50.00 -90.00  158
 36  \w    120.00 146.00   0.50    0.20    --   94.32 101.00 -48.00   52
 37  \w    101.00 143.00   0.50    0.20    --   94.32 117.00 150.00   84
;
_diffrn_measurement_device 'four-circle diffractometer'
_diffrn_measurement_device_type 'Rigaku XtaLAB Synergy-i'
_diffrn_measurement_method '\w scans'
_diffrn_orient_matrix_type 'CrysAlisPro convention (1999,Acta A55,543-557)'
_diffrn_orient_matrix_UB_11 -0.0133193000
_diffrn_orient_matrix_UB_12 -0.0187110000
_diffrn_orient_matrix_UB_13 -0.0660272000
_diffrn_orient_matrix_UB_21 0.0481871000
_diffrn_orient_matrix_UB_22 -0.0976954000
_diffrn_orient_matrix_UB_23 0.0101020000
_diffrn_orient_matrix_UB_31 -0.1440151000
_diffrn_orient_matrix_UB_32 -0.0309886000
_diffrn_orient_matrix_UB_33 0.0080009000
_diffrn_radiation_monochromator 'multi-layer mirror optics'
_diffrn_radiation_probe x-ray
_diffrn_radiation_type 'Cu K\a'
_diffrn_radiation_wavelength 1.54184
_diffrn_reflns_av_R_equivalents 0.0209
_diffrn_reflns_av_unetI/netI 0.0204
_diffrn_reflns_Laue_measured_fraction_full 0.997
_diffrn_reflns_Laue_measured_fraction_max 0.994
_diffrn_reflns_limit_h_max 9
_diffrn_reflns_limit_h_min -12
_diffrn_reflns_limit_k_max 15
_diffrn_reflns_limit_k_min -17
_diffrn_reflns_limit_l_max 27
_diffrn_reflns_limit_l_min -26
_diffrn_reflns_number 9586
_diffrn_reflns_point_group_measured_fraction_full 0.997
_diffrn_reflns_point_group_measured_fraction_max 0.994
_diffrn_reflns_theta_full 67.684
_diffrn_reflns_theta_max 68.214
_diffrn_reflns_theta_min 3.558
_diffrn_source 'microfocus sealed X-ray tube'
_diffrn_source_type PhotonJet-i
_exptl_absorpt_coefficient_mu 0.708
_exptl_absorpt_correction_T_max 1.000
_exptl_absorpt_correction_T_min 0.479
_exptl_absorpt_correction_type gaussian
_exptl_absorpt_process_details
;
CrysAlisPro 1.171.42.88a (Rigaku Oxford Diffraction, 2023)
Numerical absorption correction based on gaussian integration over
a multifaceted crystal model
Empirical absorption correction using spherical harmonics,
implemented in SCALE3 ABSPACK scaling algorithm.
;
_exptl_crystal_colour 'clear light colourless'
_exptl_crystal_colour_lustre clear
_exptl_crystal_colour_modifier light
_exptl_crystal_colour_primary colourless
_exptl_crystal_density_diffrn 1.282
_exptl_crystal_description block
_exptl_crystal_F_000 1424
_exptl_crystal_size_max 0.3
_exptl_crystal_size_mid 0.257
_exptl_crystal_size_min 0.13
_refine_diff_density_max 0.201
_refine_diff_density_min -0.223
_refine_diff_density_rms 0.050
_refine_ls_extinction_method none
_refine_ls_goodness_of_fit_ref 1.081
_refine_ls_hydrogen_treatment constr
_refine_ls_matrix_type full
_refine_ls_number_parameters 220
_refine_ls_number_reflns 3123
_refine_ls_number_restraints 0
_refine_ls_restrained_S_all 1.081
_refine_ls_R_factor_all 0.0371
_refine_ls_R_factor_gt 0.0352
_refine_ls_shift/su_max 0.001
_refine_ls_shift/su_mean 0.000
_refine_ls_structure_factor_coef Fsqd
_refine_ls_weighting_details 'w=1/[\s^2^(Fo^2^)+(0.0440P)^2^+2.1700P] where P=(Fo^2^+2Fc^2^)/3'
_refine_ls_weighting_scheme calc
_refine_ls_wR_factor_gt 0.0883
_refine_ls_wR_factor_ref 0.0899
_reflns_Friedel_coverage 0.000
_reflns_number_gt 2913
_reflns_number_total 3123
_reflns_threshold_expression 'I > 2\s(I)'
_cod_data_source_file d4cc00797b2.cif
_cod_data_source_block koyama_reduction_auto
_cod_depositor_comments 'Adding full bibliography for 7132841--7132842.cif.'
_cod_database_code 7132841
_shelx_shelxl_version_number 2018/3
_chemical_oxdiff_formula C20H26O4
_shelx_space_group_comment
;
The symmetry employed for this shelxl refinement is uniquely defined
by the following loop, which should always be used as a source of
symmetry information in preference to the above space-group names.
They are only intended as comments.
;
_shelx_estimated_absorpt_t_max 0.914
_shelx_estimated_absorpt_t_min 0.816
_olex2_refinement_description
;
1. Fixed Uiso
 At 1.2 times of:
  All C(H) groups, All C(H,H) groups
 At 1.5 times of:
  All C(H,H,H) groups
2.a Ternary CH refined with riding coordinates:
 C00H(H00K)
2.b Secondary CH2 refined with riding coordinates:
 C00A(H00A,H00B), C00D(H00D,H00E), C00F(H00G,H00H), C00G(H00I,H00J), C00K(H00P,
 H00Q), C00M(H00S,H00T)
2.c Aromatic/amide H refined with riding coordinates:
 C00C(H00C), C00E(H00F), C00I(H00L), C00L(H00R)
2.d Idealised Me refined as rotating group:
 C00J(H00M,H00N,H00O), C00N(H00U,H00V,H00W), C00O(H00X,H00Y,H)
;
_olex2_submission_special_instructions 'No special instructions were received'
_oxdiff_exptl_absorpt_empirical_details
;
Empirical correction (ABSPACK) includes:
- Absorption correction using spherical harmonics
- Frame scaling
;
_oxdiff_exptl_absorpt_empirical_full_max 1.134
_oxdiff_exptl_absorpt_empirical_full_min 0.824

loop_
_space_group_symop_operation_xyz
'x, y, z'
'-x+1/2, y, -z'
'x+1/2, y+1/2, z+1/2'
'-x+1, y+1/2, -z+1/2'
'-x, -y, -z'
'x-1/2, -y, z'
'-x+1/2, -y+1/2, -z+1/2'
'x, -y+1/2, z+1/2'

loop_
_atom_site_label
_atom_site_type_symbol
_atom_site_fract_x
_atom_site_fract_y
_atom_site_fract_z
_atom_site_U_iso_or_equiv
_atom_site_adp_type
_atom_site_occupancy
_atom_site_site_symmetry_order
_atom_site_calc_flag
_atom_site_refinement_flags_posn
_atom_site_refinement_flags_adp
_atom_site_refinement_flags_occupancy
_atom_site_disorder_assembly
_atom_site_disorder_group
O001 O 0.35482(8) 0.68369(6) 0.68658(4) 0.0201(2) Uani 1 1 d . . . . .
O002 O 0.51516(8) 0.71875(6) 0.75172(3) 0.01827(19) Uani 1 1 d . . . . .
O003 O 0.40020(8) 0.88785(5) 0.72009(4) 0.0191(2) Uani 1 1 d . . . . .
O004 O 0.58921(8) 0.94695(6) 0.68632(4) 0.0218(2) Uani 1 1 d . . . . .
C005 C 0.61400(11) 0.64546(8) 0.59028(5) 0.0150(2) Uani 1 1 d . . . . .
C006 C 0.70176(11) 0.67888(8) 0.63341(5) 0.0151(2) Uani 1 1 d . . . . .
C007 C 0.45423(11) 0.72473(8) 0.69914(5) 0.0152(2) Uani 1 1 d . . . . .
C008 C 0.47889(10) 0.79370(7) 0.59482(5) 0.0138(2) Uani 1 1 d . . . . .
C009 C 0.52947(10) 0.79265(8) 0.66070(5) 0.0141(2) Uani 1 1 d . . . . .
C00A C 0.33288(11) 0.82723(8) 0.59001(5) 0.0170(2) Uani 1 1 d . . . . .
H00A H 0.292577 0.800958 0.554084 0.020 Uiso 1 1 calc R U . . .
H00B H 0.284651 0.802006 0.623486 0.020 Uiso 1 1 calc R U . . .
C00B C 0.51217(11) 0.88524(8) 0.68980(5) 0.0157(2) Uani 1 1 d . . . . .
C00C C 0.81345(11) 0.62849(8) 0.65005(5) 0.0183(3) Uani 1 1 d . . . . .
H00C H 0.872292 0.651699 0.679260 0.022 Uiso 1 1 calc R U . . .
C00D C 0.67744(10) 0.76812(8) 0.66323(5) 0.0150(2) Uani 1 1 d . . . . .
H00D H 0.728877 0.816151 0.643911 0.018 Uiso 1 1 calc R U . . .
H00E H 0.708058 0.764418 0.704502 0.018 Uiso 1 1 calc R U . . .
C00E C 0.64198(12) 0.56064(8) 0.56625(5) 0.0201(3) Uani 1 1 d . . . . .
H00F H 0.582851 0.536122 0.537612 0.024 Uiso 1 1 calc R U . . .
C00F C 0.46049(11) 0.68988(8) 0.50508(5) 0.0179(3) Uani 1 1 d . . . . .
H00G H 0.474427 0.626957 0.491779 0.021 Uiso 1 1 calc R U . . .
H00H H 0.366844 0.705688 0.496689 0.021 Uiso 1 1 calc R U . . .
C00G C 0.56950(11) 0.85408(8) 0.55761(5) 0.0175(2) Uani 1 1 d . . . . .
H00I H 0.561591 0.917531 0.570876 0.021 Uiso 1 1 calc R U . . .
H00J H 0.662571 0.835096 0.564097 0.021 Uiso 1 1 calc R U . . .
C00H C 0.48633(11) 0.69441(7) 0.57178(5) 0.0146(2) Uani 1 1 d . . . . .
H00K H 0.412190 0.660795 0.590199 0.018 Uiso 1 1 calc R U . . .
C00I C 0.84004(12) 0.54568(9) 0.62490(5) 0.0219(3) Uani 1 1 d . . . . .
H00L H 0.916954 0.512608 0.636234 0.026 Uiso 1 1 calc R U . . .
C00J C 0.30840(12) 0.92965(8) 0.58860(6) 0.0234(3) Uani 1 1 d . . . . .
H00M H 0.335762 0.954036 0.550944 0.035 Uiso 1 1 calc R U . . .
H00N H 0.359777 0.958636 0.620167 0.035 Uiso 1 1 calc R U . . .
H00O H 0.214032 0.941670 0.593790 0.035 Uiso 1 1 calc R U . . .
C00K C 0.54855(12) 0.75247(9) 0.47036(5) 0.0215(3) Uani 1 1 d . . . . .
H00P H 0.522678 0.749635 0.428468 0.026 Uiso 1 1 calc R U . . .
H00Q H 0.641774 0.732527 0.474467 0.026 Uiso 1 1 calc R U . . .
C00L C 0.75271(13) 0.51153(9) 0.58283(5) 0.0236(3) Uani 1 1 d . . . . .
H00R H 0.769122 0.454392 0.565450 0.028 Uiso 1 1 calc R U . . .
C00M C 0.53586(12) 0.84944(9) 0.49220(5) 0.0217(3) Uani 1 1 d . . . . .
H00S H 0.444341 0.871204 0.485007 0.026 Uiso 1 1 calc R U . . .
H00T H 0.596625 0.889129 0.470558 0.026 Uiso 1 1 calc R U . . .
C00N C 0.43957(13) 0.67323(9) 0.79601(5) 0.0237(3) Uani 1 1 d . . . . .
H00U H 0.421346 0.610935 0.783668 0.036 Uiso 1 1 calc R U . . .
H00V H 0.355848 0.705278 0.801418 0.036 Uiso 1 1 calc R U . . .
H00W H 0.490381 0.672703 0.832927 0.036 Uiso 1 1 calc R U . . .
C00O C 0.37173(12) 0.97106(9) 0.75089(6) 0.0236(3) Uani 1 1 d . . . . .
H00X H 0.342424 1.017307 0.722831 0.035 Uiso 1 1 calc R U . . .
H00Y H 0.451785 0.991964 0.771653 0.035 Uiso 1 1 calc R U . . .
H H 0.301730 0.960151 0.779007 0.035 Uiso 1 1 calc R U . . .

loop_
_atom_site_aniso_label
_atom_site_aniso_U_11
_atom_site_aniso_U_22
_atom_site_aniso_U_33
_atom_site_aniso_U_23
_atom_site_aniso_U_13
_atom_site_aniso_U_12
O001 0.0191(4) 0.0200(4) 0.0212(4) -0.0006(3) 0.0023(3) -0.0056(3)
O002 0.0201(4) 0.0196(4) 0.0151(4) 0.0020(3) 0.0016(3) -0.0011(3)
O003 0.0186(4) 0.0168(4) 0.0219(4) -0.0049(3) 0.0046(3) 0.0006(3)
O004 0.0210(4) 0.0162(4) 0.0281(5) -0.0047(3) 0.0020(3) -0.0039(3)
C005 0.0150(5) 0.0148(6) 0.0153(5) 0.0014(4) 0.0032(4) -0.0001(4)
C006 0.0144(5) 0.0166(6) 0.0146(5) 0.0024(4) 0.0031(4) -0.0010(4)
C007 0.0161(5) 0.0137(5) 0.0160(6) -0.0022(4) 0.0026(4) 0.0020(4)
C008 0.0136(5) 0.0130(5) 0.0149(5) -0.0011(4) 0.0000(4) -0.0002(4)
C009 0.0130(5) 0.0133(5) 0.0161(6) -0.0005(4) 0.0007(4) -0.0012(4)
C00A 0.0146(5) 0.0176(6) 0.0186(6) -0.0020(5) -0.0005(4) 0.0014(4)
C00B 0.0158(5) 0.0164(6) 0.0147(5) -0.0004(4) -0.0019(4) 0.0008(4)
C00C 0.0169(5) 0.0221(6) 0.0161(6) 0.0023(5) 0.0004(4) 0.0001(5)
C00D 0.0130(5) 0.0168(6) 0.0151(5) -0.0004(4) -0.0005(4) -0.0014(4)
C00E 0.0225(6) 0.0186(6) 0.0192(6) -0.0023(5) -0.0017(5) 0.0013(5)
C00F 0.0165(6) 0.0190(6) 0.0179(6) -0.0037(5) -0.0025(4) 0.0038(4)
C00G 0.0171(5) 0.0165(6) 0.0191(6) 0.0013(5) 0.0010(4) -0.0024(4)
C00H 0.0136(5) 0.0136(6) 0.0167(6) -0.0011(4) 0.0003(4) -0.0013(4)
C00I 0.0213(6) 0.0238(6) 0.0206(6) 0.0037(5) 0.0007(5) 0.0085(5)
C00J 0.0246(6) 0.0196(6) 0.0257(7) -0.0023(5) -0.0044(5) 0.0076(5)
C00K 0.0212(6) 0.0284(7) 0.0151(6) -0.0006(5) 0.0008(5) 0.0037(5)
C00L 0.0291(7) 0.0186(6) 0.0233(6) -0.0022(5) 0.0010(5) 0.0080(5)
C00M 0.0223(6) 0.0240(6) 0.0187(6) 0.0046(5) 0.0018(5) -0.0003(5)
C00N 0.0275(6) 0.0251(7) 0.0186(6) 0.0060(5) 0.0061(5) -0.0011(5)
C00O 0.0247(6) 0.0199(6) 0.0264(7) -0.0084(5) 0.0030(5) 0.0039(5)

loop_
_atom_type_symbol
_atom_type_description
_atom_type_scat_dispersion_real
_atom_type_scat_dispersion_imag
_atom_type_scat_source
C C 0.0181 0.0091 'International Tables Vol C Tables 4.2.6.8 and 6.1.1.4'
H H 0.0000 0.0000 'International Tables Vol C Tables 4.2.6.8 and 6.1.1.4'
O O 0.0492 0.0322 'International Tables Vol C Tables 4.2.6.8 and 6.1.1.4'

loop_
_exptl_crystal_face_index_h
_exptl_crystal_face_index_k
_exptl_crystal_face_index_l
_exptl_crystal_face_perp_dist
-6 -4 1 0.0981
-5 5 6 0.1126
1 9 4 0.1780
5 -5 -6 0.1348
0 -9 -5 0.1270
-5 -6 3 0.0968
0 -9 2 0.1147
5 -6 0 0.1388
-1 0 15 0.0474
-1 0 -15 0.0578
-5 -5 6 0.0973
-5 4 -7 0.0854
3 7 -9 0.1310
1 -7 10 0.1114
-6 -5 2 0.0974
0 -9 2 0.1113
1 9 -3 0.1659
-6 -5 -1 0.0979
-2 -8 -7 0.1133
1 -8 -9 0.1276
4 -5 -8 0.1316
1 8 7 0.1710
-5 4 8 0.1081
4 7 -2 0.1458
6 1 4 0.1460
5 6 3 0.1552
4 7 5 0.1505
3 4 -11 0.1178
-3 3 -12 0.0689
0 5 -13 0.0948
2 -1 14 0.0852
3 4 11 0.1234

loop_
_geom_angle_atom_site_label_1
_geom_angle_atom_site_label_2
_geom_angle_atom_site_label_3
_geom_angle
_geom_angle_site_symmetry_1
_geom_angle_site_symmetry_3
_geom_angle_publ_flag
C007 O002 C00N 114.81(9) . . ?
C00B O003 C00O 117.03(9) . . ?
C006 C005 C00H 123.00(10) . . ?
C00E C005 C006 117.52(10) . . ?
C00E C005 C00H 119.35(10) . . ?
C005 C006 C00D 121.34(10) . . ?
C00C C006 C005 119.91(11) . . ?
C00C C006 C00D 118.74(10) . . ?
O001 C007 O002 123.07(10) . . ?
O001 C007 C009 127.56(10) . . ?
O002 C007 C009 109.35(9) . . ?
C00A C008 C009 110.90(9) . . ?
C00A C008 C00H 109.10(9) . . ?
C00G C008 C009 110.33(9) . . ?
C00G C008 C00A 110.37(9) . . ?
C00G C008 C00H 108.84(9) . . ?
C00H C008 C009 107.21(9) . . ?
C007 C009 C008 113.34(9) . . ?
C00B C009 C007 105.69(9) . . ?
C00B C009 C008 111.59(9) . . ?
C00B C009 C00D 108.27(9) . . ?
C00D C009 C007 108.34(9) . . ?
C00D C009 C008 109.42(9) . . ?
C00J C00A C008 117.86(10) . . ?
O003 C00B C009 110.83(9) . . ?
O004 C00B O003 124.55(10) . . ?
O004 C00B C009 124.62(10) . . ?
C00I C00C C006 121.42(11) . . ?
C006 C00D C009 110.89(9) . . ?
C00L C00E C005 122.14(11) . . ?
C00K C00F C00H 113.70(9) . . ?
C00M C00G C008 113.03(9) . . ?
C005 C00H C008 113.38(9) . . ?
C005 C00H C00F 112.14(9) . . ?
C00F C00H C008 111.48(9) . . ?
C00C C00I C00L 119.03(11) . . ?
C00F C00K C00M 110.29(10) . . ?
C00E C00L C00I 119.97(11) . . ?
C00K C00M C00G 110.16(10) . . ?

loop_
_geom_bond_atom_site_label_1
_geom_bond_atom_site_label_2
_geom_bond_distance
_geom_bond_site_symmetry_2
_geom_bond_publ_flag
O001 C007 1.2036(14) . ?
O002 C007 1.3439(14) . ?
O002 C00N 1.4487(14) . ?
O003 C00B 1.3403(14) . ?
O003 C00O 1.4502(14) . ?
O004 C00B 1.2034(14) . ?
C005 C006 1.4037(16) . ?
C005 C00E 1.4008(16) . ?
C005 C00H 1.5318(15) . ?
C006 C00C 1.3989(16) . ?
C006 C00D 1.5084(16) . ?
C007 C009 1.5462(15) . ?
C008 C009 1.5831(15) . ?
C008 C00A 1.5587(15) . ?
C008 C00G 1.5476(15) . ?
C008 C00H 1.5625(15) . ?
C009 C00B 1.5344(15) . ?
C009 C00D 1.5390(15) . ?
C00A C00J 1.5348(16) . ?
C00C C00I 1.3821(17) . ?
C00E C00L 1.3808(17) . ?
C00F C00H 1.5458(15) . ?
C00F C00K 1.5202(17) . ?
C00G C00M 1.5308(16) . ?
C00I C00L 1.3882(18) . ?
C00K C00M 1.5249(18) . ?

loop_
_exptl_oxdiff_crystal_face_indexfrac_h
_exptl_oxdiff_crystal_face_indexfrac_k
_exptl_oxdiff_crystal_face_indexfrac_l
_exptl_oxdiff_crystal_face_x
_exptl_oxdiff_crystal_face_y
_exptl_oxdiff_crystal_face_z
-5.9294 -4.0693 1.1389 0.0799 0.1233 0.9891
-5.0135 5.0480 5.7931 -0.4102 -0.6762 0.6119
1.2877 8.9688 4.3531 -0.4724 -0.7702 -0.4286
5.2590 -4.5566 -5.6565 0.3887 0.6414 -0.6614
0.0997 -8.9969 -5.1774 0.5089 0.8315 0.2230
-5.2122 -5.6292 2.5828 0.0042 0.3249 0.9457
0.3714 -9.4693 2.2629 0.0228 0.9659 0.2581
4.9884 -6.2231 0.4064 0.0232 0.8524 -0.5223
-0.8270 -0.1512 14.7835 -0.9623 0.1243 0.2421
-0.5742 -0.4896 -14.7611 0.9914 -0.1290 -0.0202
-4.6940 -5.4453 6.2804 -0.2503 0.3692 0.8950
-5.1359 3.6447 -7.0885 0.4682 -0.6752 0.5700
3.0196 6.5839 -8.5192 0.3991 -0.5838 -0.7071
0.5098 -6.9119 10.2261 -0.5527 0.8031 0.2226
-5.6168 -4.7526 2.4576 0.0015 0.2185 0.9758
0.0025 -9.4777 2.3490 0.0222 0.9498 0.3121
1.2167 9.2896 -2.5801 -0.0197 -0.8750 -0.4837
-5.5523 -5.0839 -0.5615 0.2062 0.2235 0.9527
-1.7776 -8.1814 -6.5610 0.6100 0.6473 0.4570
1.4948 -7.5722 -8.5544 0.6866 0.7254 -0.0491
4.4117 -4.8670 -8.2259 0.5754 0.6050 -0.5503
0.8545 8.2353 7.3432 -0.6503 -0.6892 -0.3195
-4.7036 4.4132 8.0147 -0.5491 -0.5768 0.6048
4.2032 7.2839 -1.9224 -0.0653 -0.5285 -0.8464
6.2663 1.2462 3.6625 -0.3486 0.2172 -0.9118
4.6493 6.4899 2.7677 -0.3661 -0.3820 -0.8485
4.0147 6.8525 4.8644 -0.5029 -0.4269 -0.7516
3.4175 4.3166 -10.9461 0.5965 -0.3676 -0.7135
-3.2768 3.1461 -11.7673 0.7617 -0.5841 0.2803
-0.0439 4.6612 -12.9924 0.7712 -0.5887 -0.2421
1.5240 -1.1695 14.2726 -0.9408 0.3319 -0.0690
3.1835 4.3113 10.9994 -0.8493 -0.1567 -0.5041
